data_7053126
loop_
_publ_author_name
'He, Guomei'
'Fan, Ting'
'Chen, Jiangxi'
'Sung, Herman Ho-Yung'
'Williams, Ian Duncan'
'Lin, Zhenyang'
'Jia, Guochen'

_publ_section_title
;
 Effects of substituents on the formation of rhenium carbyne and \h2-vinyl
 complexes from the reactions of ReH5(PMe2Ph)3 with terminal alkynes
;
_journal_issue 6
_journal_name_full 'New Journal of Chemistry'
_journal_page_first 1823
_journal_paper_doi 10.1039/c3nj00062a
_journal_volume 37
_journal_year 2013
_chemical_formula_moiety 'C33 H39 Cl2 F3 P3 Re'
_chemical_formula_sum 'C33 H39 Cl2 F3 P3 Re'
_chemical_formula_weight 842.65
_chemical_name_systematic
;
?
;
_space_group_IT_number 2
_space_group_name_Hall '-P 1'
_symmetry_cell_setting triclinic
_symmetry_space_group_name_Hall '-P 1'
_symmetry_space_group_name_H-M 'P -1'
_atom_sites_solution_hydrogens geom
_atom_sites_solution_primary heavy
_atom_sites_solution_secondary difmap
_audit_creation_date 2012-05-21
_audit_creation_method
;
Olex2 1.2-beta
(compiled May 9 2012 12:37:22, GUI svn.r4230)
;
_cell_angle_alpha 103.898(3)
_cell_angle_beta 93.937(2)
_cell_angle_gamma 95.447(2)
_cell_formula_units_Z 2
_cell_length_a 9.4371(2)
_cell_length_b 13.1854(4)
_cell_length_c 13.7827(5)
_cell_measurement_reflns_used 9006
_cell_measurement_temperature 173.00(14)
_cell_measurement_theta_max 71.4071
_cell_measurement_theta_min 7.6209
_cell_volume 1649.84(9)
_computing_cell_refinement
;
CrysAlisPro, Agilent Technologies,
Version 1.171.35.19 (release 27-10-2011 CrysAlis171 .NET)
(compiled Oct 27 2011,15:02:11)
;
_computing_data_collection
;
CrysAlisPro, Agilent Technologies,
Version 1.171.35.19 (release 27-10-2011 CrysAlis171 .NET)
(compiled Oct 27 2011,15:02:11)
;
_computing_data_reduction
;
CrysAlisPro, Agilent Technologies,
Version 1.171.35.19 (release 27-10-2011 CrysAlis171 .NET)
(compiled Oct 27 2011,15:02:11)
;
_computing_molecular_graphics
;
O. V. Dolomanov, L. J. Bourhis, R. J. Gildea, J. A. K. Howard and H. Puschmann,
OLEX2: a complete structure solution, refinement and analysis program.
J. Appl. Cryst. (2009). 42, 339-341.
;
_computing_publication_material
;
O. V. Dolomanov, L. J. Bourhis, R. J. Gildea, J. A. K. Howard and H. Puschmann,
OLEX2: a complete structure solution, refinement and analysis program.
J. Appl. Cryst. (2009). 42, 339-341.
;
_computing_structure_refinement
;
XL, G.M. Sheldrick, Acta Cryst.
(2008). A64, 112-122
;
_computing_structure_solution
;
XS, G.M. Sheldrick, Acta Cryst.
(2008). A64, 112-122
;
_diffrn_ambient_temperature 173.00(14)
_diffrn_detector_area_resol_mean 15.9578
_diffrn_measured_fraction_theta_full 0.976
_diffrn_measured_fraction_theta_max 0.975
_diffrn_measurement_details
;
1 omega 39.00 76.00 1.0000 20.0000
omega____ theta____ kappa____ phi______ frames
- 110.0000 -111.0000 150.0000 37
2 omega 32.00 77.00 1.0000 3.0000
omega____ theta____ kappa____ phi______ frames
- 0.0000 -178.0000 -60.0000 45
3 omega -16.00 72.00 1.0000 6.0000
omega____ theta____ kappa____ phi______ frames
- 55.0000 -99.0000 150.0000 88
4 omega 29.00 127.00 1.0000 6.0000
omega____ theta____ kappa____ phi______ frames
- 55.0000 38.0000 0.0000 98
5 omega 34.00 124.00 1.0000 6.0000
omega____ theta____ kappa____ phi______ frames
- 55.0000 57.0000 -120.0000 90
6 omega -111.00 -7.00 1.0000 20.0000
omega____ theta____ kappa____ phi______ frames
- -64.0000 111.0000 30.0000 104
7 omega -70.00 -20.00 1.0000 20.0000
omega____ theta____ kappa____ phi______ frames
- -64.0000 38.0000 0.0000 50
8 omega 47.00 72.00 1.0000 20.0000
omega____ theta____ kappa____ phi______ frames
- 110.0000 -25.0000 120.0000 25
9 omega 37.00 69.00 1.0000 20.0000
omega____ theta____ kappa____ phi______ frames
- 110.0000 -25.0000 90.0000 32
10 omega 40.00 71.00 1.0000 20.0000
omega____ theta____ kappa____ phi______ frames
- 110.0000 -25.0000 0.0000 31
11 omega 44.00 70.00 1.0000 20.0000
omega____ theta____ kappa____ phi______ frames
- 110.0000 -25.0000 -150.0000 26
12 omega 39.00 71.00 1.0000 20.0000
omega____ theta____ kappa____ phi______ frames
- 110.0000 -25.0000 -90.0000 32
13 omega 45.00 146.00 1.0000 20.0000
omega____ theta____ kappa____ phi______ frames
- 110.0000 -92.0000 -90.0000 101
14 omega 40.00 71.00 1.0000 20.0000
omega____ theta____ kappa____ phi______ frames
- 110.0000 -25.0000 -120.0000 31
15 omega 105.00 131.00 1.0000 20.0000
omega____ theta____ kappa____ phi______ frames
- 110.0000 -64.0000 -30.0000 26
16 omega 122.00 147.00 1.0000 20.0000
omega____ theta____ kappa____ phi______ frames
- 110.0000 -92.0000 -180.0000 25
17 omega 38.00 107.00 1.0000 20.0000
omega____ theta____ kappa____ phi______ frames
- 110.0000 -92.0000 -180.0000 69
18 omega 46.00 122.00 1.0000 20.0000
omega____ theta____ kappa____ phi______ frames
- 110.0000 -92.0000 60.0000 76
19 omega 38.00 102.00 1.0000 20.0000
omega____ theta____ kappa____ phi______ frames
- 110.0000 12.0000 -180.0000 64
20 omega 119.00 174.00 1.0000 20.0000
omega____ theta____ kappa____ phi______ frames
- 110.0000 12.0000 -180.0000 55
21 omega 43.00 75.00 1.0000 20.0000
omega____ theta____ kappa____ phi______ frames
- 110.0000 -64.0000 -30.0000 32
22 omega 52.00 103.00 1.0000 20.0000
omega____ theta____ kappa____ phi______ frames
- 110.0000 -159.0000 -65.0000 51
23 omega 87.00 173.00 1.0000 20.0000
omega____ theta____ kappa____ phi______ frames
- 110.0000 64.0000 30.0000 86
;
_diffrn_measurement_device 'kappa diffractometer'
_diffrn_measurement_device_type 'Xcalibur, Sapphire3, Gemini ultra'
_diffrn_measurement_method '\w scans'
_diffrn_orient_matrix_UB_11 -0.0174420000
_diffrn_orient_matrix_UB_12 -0.1092082000
_diffrn_orient_matrix_UB_13 -0.0743215000
_diffrn_orient_matrix_UB_21 -0.0339710000
_diffrn_orient_matrix_UB_22 0.0507972000
_diffrn_orient_matrix_UB_23 -0.0872807000
_diffrn_orient_matrix_UB_31 0.1602425000
_diffrn_orient_matrix_UB_32 0.0132040000
_diffrn_orient_matrix_UB_33 -0.0153452000
_diffrn_radiation_monochromator mirror
_diffrn_radiation_probe x-ray
_diffrn_radiation_type CuK\a
_diffrn_radiation_wavelength 1.5418
_diffrn_reflns_av_R_equivalents 0.0247
_diffrn_reflns_av_unetI/netI 0.0255
_diffrn_reflns_limit_h_max 11
_diffrn_reflns_limit_h_min -7
_diffrn_reflns_limit_k_max 15
_diffrn_reflns_limit_k_min -15
_diffrn_reflns_limit_l_max 16
_diffrn_reflns_limit_l_min -16
_diffrn_reflns_number 9611
_diffrn_reflns_theta_full 66.50
_diffrn_reflns_theta_max 67.49
_diffrn_reflns_theta_min 7.63
_diffrn_source 'sealed X-ray tube'
_diffrn_source_current 35
_diffrn_source_power 1.75
_diffrn_source_target Cu
_diffrn_source_voltage 50
_exptl_absorpt_coefficient_mu 10.402
_exptl_absorpt_correction_T_max 1.00000
_exptl_absorpt_correction_T_min 0.30450
_exptl_absorpt_correction_type multi-scan
_exptl_absorpt_process_details
;
CrysAlisPro, Agilent Technologies,
Version 1.171.35.19 (release 27-10-2011 CrysAlis171 .NET)
(compiled Oct 27 2011,15:02:11)
Empirical absorption correction using spherical harmonics,
implemented in SCALE3 ABSPACK scaling algorithm.
;
_exptl_crystal_colour red
_exptl_crystal_density_diffrn 1.696
_exptl_crystal_density_method 'not measured'
_exptl_crystal_description block
_exptl_crystal_F_000 836
_exptl_crystal_size_max 0.25
_exptl_crystal_size_mid 0.12
_exptl_crystal_size_min 0.06
_refine_diff_density_max 1.038
_refine_diff_density_min -1.116
_refine_diff_density_rms 0.109
_refine_ls_extinction_method none
_refine_ls_goodness_of_fit_ref 1.005
_refine_ls_hydrogen_treatment constr
_refine_ls_matrix_type full
_refine_ls_number_parameters 394
_refine_ls_number_reflns 5800
_refine_ls_number_restraints 36
_refine_ls_restrained_S_all 1.033
_refine_ls_R_factor_all 0.0274
_refine_ls_R_factor_gt 0.0270
_refine_ls_shift/su_max 0.002
_refine_ls_shift/su_mean 0.000
_refine_ls_structure_factor_coef Fsqd
_refine_ls_weighting_details 'calc w=1/[\s^2^(Fo^2^)+(0.0530P)^2^+1.1565P] where P=(Fo^2^+2Fc^2^)/3'
_refine_ls_weighting_scheme calc
_refine_ls_wR_factor_gt 0.0699
_refine_ls_wR_factor_ref 0.0702
_reflns_number_gt 5731
_reflns_number_total 5800
_reflns_threshold_expression >2sigma(I)
_cod_data_source_file c3nj00062a.txt
_cod_data_source_block chen132cult_cpd9
_cod_depositor_comments
;
The following automatic conversions were performed:

'_symmetry_cell_setting' value 'Triclinic' changed to 'triclinic'
according to /home/saulius/struct/CIF-dictionaries/cif_core.dic
dictionary named 'cif_core.dic' version 2.4.2 from 2011-04-26.

Automatic conversion script
Id: cif_fix_values 1891 2012-01-12 08:04:46Z andrius 
;
_cod_original_sg_symbol_H-M P-1
_cod_database_code 7053126
_reflns_odcompleteness_completeness 98.07
_reflns_odcompleteness_iscentric 1
_reflns_odcompleteness_theta 68.13

loop_
_space_group_symop_id
_space_group_symop_operation_xyz
1 'x, y, z'
2 '-x, -y, -z'

loop_
_atom_site_label
_atom_site_type_symbol
_atom_site_fract_x
_atom_site_fract_y
_atom_site_fract_z
_atom_site_U_iso_or_equiv
_atom_site_adp_type
_atom_site_occupancy
_atom_site_symmetry_multiplicity
_atom_site_calc_flag
_atom_site_refinement_flags
_atom_site_disorder_assembly
_atom_site_disorder_group
Re1 Re 0.663682(12) 0.802851(9) 0.696815(8) 0.01719(7) Uani 1 1 d . . .
Cl1 Cl 0.41513(8) 0.72105(6) 0.70076(6) 0.02781(16) Uani 1 1 d . . .
Cl2 Cl 0.56550(8) 0.78213(6) 0.52110(5) 0.02601(16) Uani 1 1 d . . .
P1 P 0.85480(8) 0.89590(6) 0.63211(5) 0.01902(15) Uani 1 1 d . . .
P2 P 0.72930(8) 0.62321(6) 0.63690(6) 0.02096(16) Uani 1 1 d . . .
P3 P 0.55376(8) 0.96327(6) 0.75580(6) 0.02259(16) Uani 1 1 d . . .
F1 F 0.4274(6) 0.6216(7) 1.1871(6) 0.0202(14) Uiso 0.40 1 d PD A 1
F1A F 0.4416(9) 0.6531(8) 1.2120(7) 0.038(2) Uiso 0.30 1 d PD A 3
F1B F 0.4390(11) 0.5950(9) 1.1725(9) 0.052(4) Uiso 0.30 1 d PD A 2
F2 F 0.6330(8) 0.5631(6) 1.1809(6) 0.0279(12) Uiso 0.40 1 d PD A 1
F2A F 0.5843(12) 0.5393(7) 1.1578(7) 0.044(2) Uiso 0.30 1 d PD A 3
F2B F 0.6657(10) 0.5954(8) 1.2079(8) 0.044(2) Uiso 0.30 1 d PD A 2
F3 F 0.6172(10) 0.7226(6) 1.2705(4) 0.0318(15) Uiso 0.40 1 d PD A 1
F3A F 0.6597(10) 0.6865(9) 1.2635(7) 0.050(2) Uiso 0.30 1 d PD A 3
F3B F 0.5723(13) 0.7300(7) 1.2676(6) 0.043(3) Uiso 0.30 1 d PD A 2
C1 C 0.8367(4) 0.8373(3) 0.8172(2) 0.0228(6) Uani 1 1 d . . .
H1A H 0.9149 0.7918 0.8098 0.027 Uiso 1 1 calc R . .
H1B H 0.8670 0.9121 0.8514 0.027 Uiso 1 1 calc R . .
C2 C 0.7024(3) 0.7933(2) 0.8337(2) 0.0240(6) Uani 1 1 d . . .
C3 C 0.6575(3) 0.7611(3) 0.9225(2) 0.0235(6) Uani 1 1 d . . .
C4 C 0.7562(4) 0.7837(3) 1.0072(3) 0.0313(7) Uani 1 1 d . . .
H4 H 0.8454 0.8234 1.0066 0.038 Uiso 1 1 calc R . .
C5 C 0.7273(4) 0.7496(3) 1.0921(3) 0.0361(8) Uani 1 1 d . . .
H5 H 0.7964 0.7653 1.1486 0.043 Uiso 1 1 calc R . .
C6 C 0.5971(4) 0.6926(3) 1.0942(3) 0.0287(7) Uani 1 1 d . A .
C7 C 0.4957(4) 0.6721(3) 1.0121(3) 0.0366(8) Uani 1 1 d . . .
H7 H 0.4055 0.6345 1.0142 0.044 Uiso 1 1 calc R . .
C8 C 0.5246(4) 0.7059(3) 0.9271(3) 0.0369(8) Uani 1 1 d . . .
H8 H 0.4540 0.6915 0.8715 0.044 Uiso 1 1 calc R . .
C9 C 0.5694(4) 0.6494(3) 1.1827(3) 0.0335(8) Uani 1 1 d D . .
C11 C 0.9585(3) 0.8206(2) 0.5387(2) 0.0215(6) Uani 1 1 d . . .
C12 C 1.0907(3) 0.7906(2) 0.5664(2) 0.0247(6) Uani 1 1 d . . .
H12 H 1.1277 0.8095 0.6350 0.030 Uiso 1 1 calc R . .
C13 C 1.1685(4) 0.7332(3) 0.4943(3) 0.0293(7) Uani 1 1 d . . .
H13 H 1.2588 0.7142 0.5137 0.035 Uiso 1 1 calc R . .
C14 C 1.1148(4) 0.7041(3) 0.3951(3) 0.0314(7) Uani 1 1 d . . .
H14 H 1.1674 0.6641 0.3463 0.038 Uiso 1 1 calc R . .
C15 C 0.9843(4) 0.7331(3) 0.3663(3) 0.0305(7) Uani 1 1 d . . .
H15 H 0.9475 0.7129 0.2977 0.037 Uiso 1 1 calc R . .
C16 C 0.9073(3) 0.7912(3) 0.4369(2) 0.0238(6) Uani 1 1 d . . .
H16 H 0.8184 0.8116 0.4162 0.029 Uiso 1 1 calc R . .
C17 C 0.9981(3) 0.9819(3) 0.7177(2) 0.0277(7) Uani 1 1 d . . .
H17A H 0.9565 1.0347 0.7669 0.042 Uiso 1 1 calc R . .
H17B H 1.0612 1.0172 0.6793 0.042 Uiso 1 1 calc R . .
H17C H 1.0533 0.9399 0.7527 0.042 Uiso 1 1 calc R . .
C18 C 0.7976(4) 0.9916(3) 0.5648(3) 0.0269(6) Uani 1 1 d . . .
H18A H 0.7166 0.9586 0.5155 0.040 Uiso 1 1 calc R . .
H18B H 0.8770 1.0152 0.5303 0.040 Uiso 1 1 calc R . .
H18C H 0.7688 1.0521 0.6128 0.040 Uiso 1 1 calc R . .
C21 C 0.8676(4) 0.5865(2) 0.7181(3) 0.0246(6) Uani 1 1 d . . .
C22 C 0.8294(4) 0.5559(3) 0.8039(3) 0.0275(7) Uani 1 1 d . . .
H22 H 0.7330 0.5551 0.8198 0.033 Uiso 1 1 calc R . .
C23 C 0.9314(4) 0.5268(3) 0.8660(3) 0.0332(7) Uani 1 1 d . . .
H23 H 0.9041 0.5061 0.9242 0.040 Uiso 1 1 calc R . .
C24 C 1.0719(4) 0.5273(3) 0.8444(3) 0.0348(8) Uani 1 1 d . . .
H24 H 1.1407 0.5061 0.8868 0.042 Uiso 1 1 calc R . .
C25 C 1.1119(4) 0.5592(3) 0.7603(3) 0.0377(8) Uani 1 1 d . . .
H25 H 1.2089 0.5611 0.7457 0.045 Uiso 1 1 calc R . .
C26 C 1.0104(4) 0.5882(3) 0.6976(3) 0.0318(7) Uani 1 1 d . . .
H26 H 1.0385 0.6095 0.6400 0.038 Uiso 1 1 calc R . .
C27 C 0.5815(4) 0.5221(3) 0.6330(3) 0.0303(7) Uani 1 1 d . . .
H27A H 0.5414 0.5354 0.6980 0.045 Uiso 1 1 calc R . .
H27B H 0.6165 0.4529 0.6188 0.045 Uiso 1 1 calc R . .
H27C H 0.5074 0.5236 0.5802 0.045 Uiso 1 1 calc R . .
C28 C 0.7869(4) 0.5776(3) 0.5114(3) 0.0300(7) Uani 1 1 d . . .
H28A H 0.7213 0.5965 0.4621 0.045 Uiso 1 1 calc R . .
H28B H 0.7866 0.5010 0.4953 0.045 Uiso 1 1 calc R . .
H28C H 0.8837 0.6108 0.5095 0.045 Uiso 1 1 calc R . .
C31 C 0.6734(4) 1.0764(3) 0.8302(2) 0.0269(7) Uani 1 1 d . . .
C32 C 0.7296(4) 1.0715(3) 0.9254(3) 0.0320(7) Uani 1 1 d . . .
H32 H 0.7009 1.0125 0.9506 0.038 Uiso 1 1 calc R . .
C33 C 0.8266(5) 1.1522(4) 0.9830(3) 0.0449(10) Uani 1 1 d . . .
H33 H 0.8641 1.1486 1.0477 0.054 Uiso 1 1 calc R . .
C34 C 0.8693(4) 1.2381(3) 0.9468(4) 0.0481(11) Uani 1 1 d . . .
H34 H 0.9372 1.2929 0.9861 0.058 Uiso 1 1 calc R . .
C35 C 0.8135(4) 1.2443(3) 0.8536(3) 0.0418(9) Uani 1 1 d . . .
H35 H 0.8427 1.3036 0.8289 0.050 Uiso 1 1 calc R . .
C36 C 0.7146(4) 1.1641(3) 0.7958(3) 0.0333(7) Uani 1 1 d . . .
H36 H 0.6750 1.1695 0.7322 0.040 Uiso 1 1 calc R . .
C37 C 0.4190(4) 0.9543(3) 0.8437(3) 0.0360(8) Uani 1 1 d . . .
H37A H 0.3357 0.9061 0.8086 0.054 Uiso 1 1 calc R . .
H37B H 0.3896 1.0241 0.8705 0.054 Uiso 1 1 calc R . .
H37C H 0.4594 0.9279 0.8989 0.054 Uiso 1 1 calc R . .
C38 C 0.4530(4) 1.0111(3) 0.6619(3) 0.0336(8) Uani 1 1 d . . .
H38A H 0.5177 1.0304 0.6149 0.050 Uiso 1 1 calc R . .
H38B H 0.4086 1.0728 0.6951 0.050 Uiso 1 1 calc R . .
H38C H 0.3785 0.9557 0.6251 0.050 Uiso 1 1 calc R . .

loop_
_atom_site_aniso_label
_atom_site_aniso_U_11
_atom_site_aniso_U_22
_atom_site_aniso_U_33
_atom_site_aniso_U_23
_atom_site_aniso_U_13
_atom_site_aniso_U_12
Re1 0.01483(9) 0.02236(9) 0.01528(9) 0.00829(6) -0.00015(5) -0.00149(6)
Cl1 0.0185(3) 0.0408(4) 0.0255(4) 0.0153(3) -0.0013(3) -0.0061(3)
Cl2 0.0239(4) 0.0354(4) 0.0186(3) 0.0104(3) -0.0024(3) -0.0035(3)
P1 0.0179(3) 0.0221(3) 0.0175(3) 0.0078(3) 0.0004(3) -0.0024(3)
P2 0.0223(4) 0.0210(4) 0.0197(3) 0.0079(3) -0.0001(3) -0.0027(3)
P3 0.0200(4) 0.0278(4) 0.0215(4) 0.0088(3) 0.0017(3) 0.0039(3)
C1 0.0257(16) 0.0264(15) 0.0163(14) 0.0084(12) -0.0024(12) -0.0016(12)
C2 0.0229(15) 0.0244(15) 0.0275(16) 0.0117(12) -0.0015(12) 0.0062(12)
C3 0.0253(16) 0.0277(15) 0.0191(14) 0.0081(12) 0.0021(12) 0.0051(12)
C4 0.0253(16) 0.0419(19) 0.0282(17) 0.0152(15) -0.0015(13) -0.0022(14)
C5 0.0323(18) 0.054(2) 0.0252(17) 0.0196(16) -0.0031(14) -0.0020(16)
C6 0.0313(17) 0.0328(17) 0.0255(16) 0.0116(13) 0.0061(13) 0.0070(14)
C7 0.0299(18) 0.054(2) 0.0274(17) 0.0177(16) 0.0020(14) -0.0067(16)
C8 0.0288(18) 0.057(2) 0.0268(17) 0.0198(16) -0.0028(14) -0.0074(16)
C9 0.0347(19) 0.043(2) 0.0287(17) 0.0187(15) 0.0048(14) 0.0092(16)
C11 0.0226(15) 0.0223(14) 0.0205(14) 0.0095(11) 0.0020(12) -0.0027(11)
C12 0.0253(15) 0.0255(15) 0.0239(15) 0.0102(12) -0.0023(12) -0.0014(12)
C13 0.0219(16) 0.0333(17) 0.0361(18) 0.0144(14) 0.0044(13) 0.0044(13)
C14 0.0360(19) 0.0322(17) 0.0312(18) 0.0130(14) 0.0131(15) 0.0091(15)
C15 0.0363(19) 0.0338(17) 0.0220(15) 0.0090(13) 0.0028(14) 0.0020(14)
C16 0.0202(14) 0.0300(15) 0.0231(15) 0.0116(12) 0.0011(12) 0.0005(12)
C17 0.0232(15) 0.0324(17) 0.0237(15) 0.0052(13) -0.0007(12) -0.0100(13)
C18 0.0267(16) 0.0284(16) 0.0288(16) 0.0134(13) 0.0047(13) 0.0019(13)
C21 0.0319(17) 0.0173(14) 0.0252(16) 0.0080(12) 0.0011(13) -0.0003(12)
C22 0.0308(17) 0.0266(16) 0.0242(16) 0.0054(13) 0.0022(13) 0.0012(13)
C23 0.044(2) 0.0298(17) 0.0248(16) 0.0087(13) -0.0021(15) 0.0012(15)
C24 0.038(2) 0.0323(17) 0.0354(18) 0.0110(15) -0.0059(15) 0.0088(15)
C25 0.0273(18) 0.041(2) 0.048(2) 0.0178(17) 0.0023(16) 0.0031(15)
C26 0.0307(18) 0.0314(17) 0.0390(19) 0.0198(15) 0.0032(15) 0.0029(14)
C27 0.0285(17) 0.0286(16) 0.0323(17) 0.0104(13) -0.0012(13) -0.0086(13)
C28 0.0366(18) 0.0277(16) 0.0247(16) 0.0049(13) 0.0057(14) 0.0006(14)
C31 0.0245(16) 0.0286(16) 0.0262(16) 0.0026(13) 0.0045(13) 0.0059(13)
C32 0.0297(17) 0.0384(18) 0.0266(17) 0.0043(14) 0.0028(14) 0.0064(14)
C33 0.037(2) 0.056(3) 0.0325(19) -0.0060(18) -0.0038(16) 0.0079(19)
C34 0.035(2) 0.041(2) 0.054(3) -0.0134(19) 0.0021(18) -0.0018(17)
C35 0.043(2) 0.0282(18) 0.050(2) -0.0007(16) 0.0139(18) 0.0013(16)
C36 0.0368(19) 0.0289(17) 0.0347(18) 0.0061(14) 0.0089(15) 0.0075(14)
C37 0.0269(17) 0.044(2) 0.039(2) 0.0114(16) 0.0124(15) 0.0039(15)
C38 0.0317(18) 0.0392(19) 0.0325(18) 0.0129(15) -0.0042(15) 0.0114(15)

loop_
_atom_type_symbol
_atom_type_description
_atom_type_scat_dispersion_real
_atom_type_scat_dispersion_imag
_atom_type_scat_source
C C 0.0181 0.0091 'International Tables Vol C Tables 4.2.6.8 and 6.1.1.4'
H H 0.0000 0.0000 'International Tables Vol C Tables 4.2.6.8 and 6.1.1.4'
Cl Cl 0.3639 0.7018 'International Tables Vol C Tables 4.2.6.8 and 6.1.1.4'
F F 0.0727 0.0534 'International Tables Vol C Tables 4.2.6.8 and 6.1.1.4'
P P 0.2955 0.4335 'International Tables Vol C Tables 4.2.6.8 and 6.1.1.4'
Re Re -5.2083 5.8923 'International Tables Vol C Tables 4.2.6.8 and 6.1.1.4'

loop_
_geom_angle_atom_site_label_1
_geom_angle_atom_site_label_2
_geom_angle_atom_site_label_3
_geom_angle
Cl2 Re1 Cl1 79.08(2)
P1 Re1 Cl1 156.26(2)
P1 Re1 Cl2 78.40(2)
P1 Re1 P2 98.10(3)
P1 Re1 P3 91.88(3)
P2 Re1 Cl1 87.44(3)
P2 Re1 Cl2 85.31(3)
P3 Re1 Cl1 81.68(3)
P3 Re1 Cl2 92.51(3)
P3 Re1 P2 169.12(3)
C1 Re1 Cl1 127.04(9)
C1 Re1 Cl2 153.38(9)
C1 Re1 P1 76.22(9)
C1 Re1 P2 90.41(9)
C1 Re1 P3 96.20(9)
C2 Re1 Cl1 87.82(10)
C2 Re1 Cl2 166.09(10)
C2 Re1 P1 115.16(10)
C2 Re1 P2 89.48(9)
C2 Re1 P3 90.19(9)
C2 Re1 C1 39.23(13)
C11 P1 Re1 118.82(10)
C11 P1 C17 100.77(15)
C11 P1 C18 99.81(15)
C17 P1 Re1 120.59(11)
C17 P1 C18 98.05(16)
C18 P1 Re1 114.92(11)
C21 P2 Re1 115.09(10)
C27 P2 Re1 112.64(12)
C27 P2 C21 101.50(16)
C27 P2 C28 100.37(17)
C28 P2 Re1 121.39(11)
C28 P2 C21 103.13(16)
C31 P3 Re1 115.81(11)
C31 P3 C37 100.12(17)
C37 P3 Re1 114.73(13)
C38 P3 Re1 117.07(13)
C38 P3 C31 106.02(17)
C38 P3 C37 100.76(19)
C2 C1 Re1 60.83(17)
C1 C2 Re1 79.9(2)
C1 C2 C3 129.1(3)
C3 C2 Re1 150.8(3)
C4 C3 C2 117.5(3)
C4 C3 C8 117.9(3)
C8 C3 C2 124.6(3)
C5 C4 C3 121.7(3)
C6 C5 C4 119.6(3)
C5 C6 C7 119.7(3)
C5 C6 C9 119.8(3)
C7 C6 C9 120.5(3)
C8 C7 C6 120.7(4)
C7 C8 C3 120.4(3)
F1 C9 F2A 87.0(6)
F1 C9 F3 106.9(6)
F1 C9 F3B 90.7(7)
F1 C9 C6 112.6(4)
F1A C9 F1 20.2(5)
F1A C9 F1B 36.3(7)
F1A C9 F2 118.7(6)
F1A C9 F2A 103.5(6)
F1A C9 F3 87.4(6)
F1A C9 F3A 106.7(7)
F1A C9 F3B 70.6(7)
F1A C9 C6 116.5(5)
F1B C9 F1 16.5(6)
F1B C9 F2A 71.2(7)
F1B C9 F3 120.2(7)
F1B C9 F3B 105.6(8)
F1B C9 C6 112.5(6)
F2 C9 F1 106.0(6)
F2 C9 F1B 91.6(7)
F2 C9 F2A 23.1(4)
F2 C9 F3 108.4(6)
F2 C9 F3B 123.1(6)
F2 C9 C6 112.0(4)
F2A C9 C6 109.2(4)
F2B C9 F1 121.8(6)
F2B C9 F1A 127.1(6)
F2B C9 F1B 110.4(8)
F2B C9 F2 24.0(4)
F2B C9 F2A 46.9(6)
F2B C9 F3 85.7(7)
F2B C9 F3A 58.3(7)
F2B C9 F3B 102.3(7)
F2B C9 C6 114.9(5)
F3 C9 F2A 127.8(6)
F3 C9 F3B 18.6(5)
F3 C9 C6 110.7(4)
F3A C9 F1 122.7(6)
F3A C9 F1B 129.6(7)
F3A C9 F2 81.6(6)
F3A C9 F2A 102.9(7)
F3A C9 F3 27.7(4)
F3A C9 F3B 45.6(6)
F3A C9 C6 116.3(5)
F3B C9 F2A 138.0(6)
F3B C9 C6 110.2(5)
C12 C11 P1 121.3(2)
C12 C11 C16 118.1(3)
C16 C11 P1 120.6(2)
C13 C12 C11 120.6(3)
C14 C13 C12 120.1(3)
C13 C14 C15 120.1(3)
C16 C15 C14 120.3(3)
C15 C16 C11 120.8(3)
C22 C21 P2 119.1(3)
C26 C21 P2 122.4(3)
C26 C21 C22 118.5(3)
C23 C22 C21 120.3(3)
C24 C23 C22 120.8(3)
C23 C24 C25 119.5(3)
C24 C25 C26 120.0(4)
C25 C26 C21 120.8(3)
C32 C31 P3 117.6(3)
C36 C31 P3 123.4(3)
C36 C31 C32 118.9(3)
C33 C32 C31 120.3(4)
C34 C33 C32 120.2(4)
C35 C34 C33 120.0(4)
C34 C35 C36 120.1(4)
C31 C36 C35 120.4(4)

loop_
_geom_bond_atom_site_label_1
_geom_bond_atom_site_label_2
_geom_bond_distance
Re1 Cl1 2.4967(7)
Re1 Cl2 2.4747(7)
Re1 P1 2.4249(7)
Re1 P2 2.4668(8)
Re1 P3 2.4325(8)
Re1 C1 2.179(3)
Re1 C2 1.933(3)
P1 C11 1.829(3)
P1 C17 1.832(3)
P1 C18 1.835(3)
P2 C21 1.837(3)
P2 C27 1.824(3)
P2 C28 1.828(3)
P3 C31 1.827(3)
P3 C37 1.831(4)
P3 C38 1.820(4)
F1 C9 1.365(7)
F1A C9 1.299(8)
F1B C9 1.344(10)
F2 C9 1.332(6)
F2A C9 1.432(8)
F2B C9 1.286(8)
F3 C9 1.372(7)
F3A C9 1.318(9)
F3B C9 1.376(9)
C1 C2 1.400(5)
C2 C3 1.465(4)
C3 C4 1.396(5)
C3 C8 1.402(5)
C4 C5 1.386(5)
C5 C6 1.384(5)
C6 C7 1.387(5)
C6 C9 1.493(5)
C7 C8 1.384(5)
C11 C12 1.399(5)
C11 C16 1.401(4)
C12 C13 1.395(5)
C13 C14 1.374(5)
C14 C15 1.384(5)
C15 C16 1.381(5)
C21 C22 1.396(5)
C21 C26 1.395(5)
C22 C23 1.386(5)
C23 C24 1.378(6)
C24 C25 1.388(6)
C25 C26 1.388(5)
C31 C32 1.400(5)
C31 C36 1.385(5)
C32 C33 1.382(6)
C33 C34 1.381(7)
C34 C35 1.379(7)
C35 C36 1.389(6)
